data_4088797
loop_
_publ_author_name
'Maya, Rosa A.'
'Maity, Ayan'
'Teets, Thomas S.'

_publ_section_title
;
 Fluorination of Cyclometalated Iridium \b-Ketoiminate and \b-Diketiminate
 Complexes: Extreme Redox Tuning and Ligand-Centered Excited States
;
_journal_issue 17
_journal_name_full Organometallics
_journal_page_first 2890
_journal_paper_doi 10.1021/acs.organomet.6b00453
_journal_volume 35
_journal_year 2016
_chemical_formula_sum 'C47 H26 F15 Ir N4 S2'
_chemical_formula_weight 1188.04
_space_group_crystal_system monoclinic
_space_group_IT_number 14
_space_group_name_Hall '-P 2yn'
_space_group_name_H-M_alt 'P 1 21/n 1'
_atom_sites_solution_hydrogens geom
_audit_creation_method SHELXL-2014/7
_cell_angle_alpha 90
_cell_angle_beta 99.784(2)
_cell_angle_gamma 90
_cell_formula_units_Z 4
_cell_length_a 13.059(2)
_cell_length_b 24.303(4)
_cell_length_c 13.431(2)
_cell_measurement_reflns_used 9908
_cell_measurement_temperature 123(2)
_cell_measurement_theta_max 27.61
_cell_measurement_theta_min 2.31
_cell_volume 4200.6(11)
_computing_cell_refinement 'Bruker SAINT'
_computing_data_collection 'Bruker APEX2'
_computing_data_reduction 'Bruker SAINT'
_computing_molecular_graphics 'Bruker SHELXTL'
_computing_publication_material 'Bruker SHELXTL'
_computing_structure_refinement 'SHELXL-2014/7 (Sheldrick, 2014)'
_computing_structure_solution 'SHELXS-97 (Sheldrick 2008)'
_diffrn_ambient_temperature 123(2)
_diffrn_measured_fraction_theta_full 0.999
_diffrn_measured_fraction_theta_max 0.993
_diffrn_measurement_device_type 'Bruker APEX-II CCD'
_diffrn_measurement_method '\f and \w scans'
_diffrn_radiation_type MoK\a
_diffrn_radiation_wavelength 0.71073
_diffrn_reflns_av_R_equivalents 0.0191
_diffrn_reflns_av_unetI/netI 0.0212
_diffrn_reflns_Laue_measured_fraction_full 0.999
_diffrn_reflns_Laue_measured_fraction_max 0.993
_diffrn_reflns_limit_h_max 17
_diffrn_reflns_limit_h_min -16
_diffrn_reflns_limit_k_max 31
_diffrn_reflns_limit_k_min -30
_diffrn_reflns_limit_l_max 8
_diffrn_reflns_limit_l_min -17
_diffrn_reflns_number 26162
_diffrn_reflns_point_group_measured_fraction_full 0.999
_diffrn_reflns_point_group_measured_fraction_max 0.993
_diffrn_reflns_theta_full 25.242
_diffrn_reflns_theta_max 27.614
_diffrn_reflns_theta_min 1.676
_exptl_absorpt_coefficient_mu 3.387
_exptl_absorpt_correction_T_max 0.7456
_exptl_absorpt_correction_T_min 0.5831
_exptl_absorpt_correction_type multi-scan
_exptl_absorpt_process_details sadabs
_exptl_crystal_colour orange
_exptl_crystal_density_diffrn 1.879
_exptl_crystal_description block
_exptl_crystal_F_000 2320
_exptl_crystal_size_max 0.480
_exptl_crystal_size_mid 0.320
_exptl_crystal_size_min 0.260
_refine_diff_density_max 1.313
_refine_diff_density_min -0.892
_refine_diff_density_rms 0.079
_refine_ls_extinction_method none
_refine_ls_goodness_of_fit_ref 1.040
_refine_ls_hydrogen_treatment constr
_refine_ls_matrix_type full
_refine_ls_number_parameters 669
_refine_ls_number_reflns 9701
_refine_ls_number_restraints 144
_refine_ls_restrained_S_all 1.128
_refine_ls_R_factor_all 0.0237
_refine_ls_R_factor_gt 0.0218
_refine_ls_shift/su_max 0.007
_refine_ls_shift/su_mean 0.000
_refine_ls_structure_factor_coef Fsqd
_refine_ls_weighting_details 'w=1/[\s^2^(Fo^2^)+(0.0205P)^2^+6.6103P] where P=(Fo^2^+2Fc^2^)/3'
_refine_ls_weighting_scheme calc
_refine_ls_wR_factor_gt 0.0510
_refine_ls_wR_factor_ref 0.0518
_reflns_Friedel_coverage 0.000
_reflns_number_gt 9165
_reflns_number_total 9701
_reflns_threshold_expression 'I > 2\s(I)'
_cod_data_source_file om6b00453_si_002.cif
_cod_data_source_block 8
_cod_original_cell_volume 4200.8(11)
_cod_original_sg_symbol_H-M 'P 21/n'
_cod_database_code 4088797
_shelx_shelxl_version_number 2014/7
_shelx_space_group_comment
; 
The symmetry employed for this shelxl refinement is uniquely defined 
by the following loop, which should always be used as a source of 
symmetry information in preference to the above space-group names. 
They are only intended as comments. 
;
_shelx_estimated_absorpt_t_min 0.293
_shelx_estimated_absorpt_t_max 0.473

loop_
_space_group_symop_operation_xyz
'x, y, z'
'-x+1/2, y+1/2, -z+1/2'
'-x, -y, -z'
'x-1/2, -y-1/2, z-1/2'

loop_
_atom_site_label
_atom_site_type_symbol
_atom_site_fract_x
_atom_site_fract_y
_atom_site_fract_z
_atom_site_U_iso_or_equiv
_atom_site_adp_type
_atom_site_occupancy
_atom_site_site_symmetry_order
_atom_site_calc_flag
_atom_site_refinement_flags_posn
_atom_site_refinement_flags_adp
_atom_site_refinement_flags_occupancy
_atom_site_disorder_assembly
_atom_site_disorder_group
Ir1 Ir 1.17586(2) 0.09768(2) 0.25777(2) 0.01253(3) Uani 1 1 d . . . . .
S1 S 1.16568(5) 0.05561(3) -0.07010(4) 0.02269(13) Uani 1 1 d . . . . .
S2 S 1.00122(5) 0.07325(3) 0.51534(4) 0.01980(12) Uani 1 1 d . . . . .
N1 N 1.18606(15) 0.10140(8) 0.10587(15) 0.0153(4) Uani 1 1 d . . . . .
N2 N 1.13870(15) 0.08653(8) 0.40004(14) 0.0143(4) Uani 1 1 d . . . . .
N3 N 1.22096(15) 0.18053(8) 0.30712(14) 0.0151(4) Uani 1 1 d . . . . .
N4 N 1.34160(15) 0.07677(8) 0.28172(15) 0.0154(4) Uani 1 1 d . . . . .
C1 C 1.3383(2) 0.25809(11) 0.3623(2) 0.0310(6) Uani 1 1 d . . . . .
H1A H 1.4133 0.2652 0.3730 0.046 Uiso 0.2341(15) 1 calc R U P A 2
H1B H 1.3028 0.2835 0.3112 0.046 Uiso 0.2341(15) 1 calc R U P A 2
H1C H 1.3123 0.2635 0.4259 0.046 Uiso 0.2341(15) 1 calc R U P A 2
H1D H 1.2723 0.2763 0.3670 0.046 Uiso 0.2341(15) 1 calc R U P A 2
H1E H 1.3828 0.2580 0.4289 0.046 Uiso 0.2341(15) 1 calc R U P A 2
H1F H 1.3733 0.2780 0.3142 0.046 Uiso 0.2341(15) 1 calc R U P A 2
C2 C 1.31740(19) 0.19891(10) 0.32624(18) 0.0200(5) Uani 1 1 d . . . . .
C3 C 1.40614(19) 0.16949(11) 0.31409(19) 0.0220(5) Uani 1 1 d . . . . .
H3 H 1.4680 0.1907 0.3196 0.026 Uiso 1 1 calc R U . . .
C4 C 1.41762(19) 0.11373(11) 0.29513(18) 0.0202(5) Uani 1 1 d . . . . .
C5 C 1.5295(2) 0.09535(12) 0.2947(2) 0.0320(6) Uani 1 1 d . . . . .
H5A H 1.5758 0.1273 0.3055 0.048 Uiso 0.2659(15) 1 calc R U P A 1
H5B H 1.5501 0.0685 0.3489 0.048 Uiso 0.2659(15) 1 calc R U P A 1
H5C H 1.5343 0.0784 0.2294 0.048 Uiso 0.2659(15) 1 calc R U P A 1
H5D H 1.5310 0.0555 0.2837 0.048 Uiso 0.2659(15) 1 calc R U P A 1
H5E H 1.5567 0.1143 0.2403 0.048 Uiso 0.2659(15) 1 calc R U P A 1
H5F H 1.5724 0.1044 0.3598 0.048 Uiso 0.2659(15) 1 calc R U P A 1
C11 C 1.13410(17) 0.01975(9) 0.21575(17) 0.0157(4) Uani 1 1 d . . . . .
C12 C 1.13903(18) 0.00688(10) 0.11422(18) 0.0176(5) Uani 1 1 d . . . . .
C13 C 1.1179(2) -0.04563(10) 0.0730(2) 0.0227(5) Uani 1 1 d . . . . .
H13 H 1.1216 -0.0526 0.0041 0.027 Uiso 1 1 calc R U . . .
C14 C 1.0914(2) -0.08719(10) 0.1340(2) 0.0248(5) Uani 1 1 d . . . . .
H14 H 1.0780 -0.1232 0.1077 0.030 Uiso 1 1 calc R U . . .
C15 C 1.0846(2) -0.07602(10) 0.2341(2) 0.0226(5) Uani 1 1 d . . . . .
H15 H 1.0659 -0.1046 0.2758 0.027 Uiso 1 1 calc R U . . .
C16 C 1.10502(19) -0.02334(10) 0.27429(19) 0.0195(5) Uani 1 1 d . . . . .
H16 H 1.0990 -0.0166 0.3427 0.023 Uiso 1 1 calc R U . . .
C20 C 1.16577(18) 0.05389(10) 0.05816(17) 0.0172(5) Uani 1 1 d . . . . .
C21 C 1.18470(19) 0.12626(11) -0.06271(18) 0.0207(5) Uani 1 1 d . . . . .
C22 C 1.1833(2) 0.16337(12) -0.14197(19) 0.0253(5) Uani 1 1 d . . . . .
H22 H 1.1750 0.1511 -0.2100 0.030 Uiso 1 1 calc R U . . .
C23 C 1.1943(2) 0.21840(12) -0.1183(2) 0.0274(6) Uani 1 1 d . . . . .
H23 H 1.1913 0.2446 -0.1712 0.033 Uiso 1 1 calc R U . . .
C24 C 1.2100(2) 0.23645(11) -0.0180(2) 0.0257(5) Uani 1 1 d . . . . .
H24 H 1.2194 0.2746 -0.0037 0.031 Uiso 1 1 calc R U . . .
C25 C 1.21188(19) 0.19949(10) 0.06091(18) 0.0204(5) Uani 1 1 d . . . . .
H25 H 1.2234 0.2119 0.1290 0.024 Uiso 1 1 calc R U . . .
C26 C 1.19670(18) 0.14405(10) 0.03844(17) 0.0175(5) Uani 1 1 d . . . . .
C30 C 1.03759(19) 0.08910(9) 0.40123(18) 0.0165(4) Uani 1 1 d . . . . .
C31 C 1.02202(18) 0.11425(9) 0.22865(17) 0.0148(4) Uani 1 1 d . . . . .
C32 C 0.96095(19) 0.13187(10) 0.13817(18) 0.0182(5) Uani 1 1 d . . . . .
H32 H 0.9932 0.1390 0.0812 0.022 Uiso 1 1 calc R U . . .
C33 C 0.8545(2) 0.13907(11) 0.13020(19) 0.0225(5) Uani 1 1 d . . . . .
H33 H 0.8152 0.1511 0.0679 0.027 Uiso 1 1 calc R U . . .
C34 C 0.8042(2) 0.12896(11) 0.2121(2) 0.0259(5) Uani 1 1 d . . . . .
H34 H 0.7312 0.1339 0.2055 0.031 Uiso 1 1 calc R U . . .
C35 C 0.86113(19) 0.11171(11) 0.3024(2) 0.0232(5) Uani 1 1 d . . . . .
H35 H 0.8279 0.1045 0.3587 0.028 Uiso 1 1 calc R U . . .
C36 C 0.96870(19) 0.10485(10) 0.31024(18) 0.0175(5) Uani 1 1 d . . . . .
C41 C 1.19466(19) 0.07281(9) 0.49500(17) 0.0158(4) Uani 1 1 d . . . . .
C42 C 1.13066(19) 0.06140(10) 0.56712(18) 0.0176(5) Uani 1 1 d . . . . .
C43 C 1.1720(2) 0.04305(10) 0.66380(18) 0.0222(5) Uani 1 1 d . . . . .
H43 H 1.1281 0.0340 0.7110 0.027 Uiso 1 1 calc R U . . .
C44 C 1.2785(2) 0.03844(11) 0.68921(19) 0.0239(5) Uani 1 1 d . . . . .
H44 H 1.3082 0.0253 0.7543 0.029 Uiso 1 1 calc R U . . .
C45 C 1.3432(2) 0.05288(10) 0.62043(19) 0.0215(5) Uani 1 1 d . . . . .
H45 H 1.4164 0.0508 0.6406 0.026 Uiso 1 1 calc R U . . .
C46 C 1.30234(19) 0.07028(10) 0.52291(18) 0.0182(5) Uani 1 1 d . . . . .
H46 H 1.3467 0.0802 0.4766 0.022 Uiso 1 1 calc R U . . .
C51 C 1.13918(18) 0.21189(9) 0.33799(17) 0.0160(4) Uani 1 1 d . . . . .
C52 C 1.12850(19) 0.21410(10) 0.43916(18) 0.0189(5) Uani 1 1 d . . . . .
H52 H 1.1782 0.1966 0.4890 0.023 Uiso 1 1 calc R U . . .
C53 C 1.0447(2) 0.24206(11) 0.4674(2) 0.0241(5) Uani 1 1 d . U . . .
C54 C 0.9715(2) 0.26812(11) 0.3958(2) 0.0239(5) Uani 1 1 d . . . . .
H54 H 0.9145 0.2872 0.4153 0.029 Uiso 1 1 calc R U . . .
C55 C 0.98328(19) 0.26564(10) 0.2948(2) 0.0210(5) Uani 1 1 d . . . . .
C56 C 1.06548(19) 0.23752(9) 0.26548(18) 0.0178(5) Uani 1 1 d . . . . .
H56 H 1.0716 0.2357 0.1961 0.021 Uiso 1 1 calc R U . . .
C57 C 1.0348(2) 0.24420(14) 0.5773(2) 0.0377(5) Uani 1 1 d D U . . .
C58 C 0.9050(2) 0.29398(12) 0.2166(2) 0.0299(6) Uani 1 1 d . . . . .
C61 C 1.36457(17) 0.02065(10) 0.26330(18) 0.0167(4) Uani 1 1 d . . . . .
C62 C 1.35211(19) -0.01894(10) 0.33555(19) 0.0203(5) Uani 1 1 d . . . . .
H62 H 1.3362 -0.0078 0.3990 0.024 Uiso 1 1 calc R U . . .
C63 C 1.36274(19) -0.07441(10) 0.3155(2) 0.0209(5) Uani 1 1 d . . . . .
C64 C 1.38580(19) -0.09194(10) 0.2236(2) 0.0210(5) Uani 1 1 d . . . . .
H64 H 1.3922 -0.1300 0.2099 0.025 Uiso 1 1 calc R U . . .
C65 C 1.39929(19) -0.05258(10) 0.15187(19) 0.0206(5) Uani 1 1 d . . . . .
C66 C 1.38881(18) 0.00328(10) 0.17097(18) 0.0187(5) Uani 1 1 d . . . . .
H66 H 1.3982 0.0296 0.1211 0.022 Uiso 1 1 calc R U . . .
C67 C 1.3496(3) -0.11524(12) 0.3960(2) 0.0330(6) Uani 1 1 d . . . . .
C68 C 1.4244(2) -0.07106(12) 0.0526(2) 0.0294(6) Uani 1 1 d . . . . .
F1 F 1.3355(3) 0.26351(14) 0.4534(3) 0.0446(10) Uani 0.532(3) 1 d . . P A 1
F2 F 1.4384(2) 0.27311(12) 0.3472(3) 0.0366(9) Uani 0.532(3) 1 d . . P A 1
F3 F 1.2777(2) 0.29145(12) 0.3039(3) 0.0438(10) Uani 0.532(3) 1 d . . P A 1
F4 F 1.5982(2) 0.13989(13) 0.3309(3) 0.0260(8) Uani 0.468(3) 1 d . . P A 2
F5 F 1.5456(3) 0.08715(18) 0.2055(3) 0.0437(12) Uani 0.468(3) 1 d . . P A 2
F6 F 1.5555(3) 0.05709(14) 0.3567(4) 0.0422(11) Uani 0.468(3) 1 d . . P A 2
F51 F 0.9425(3) 0.2469(3) 0.5954(3) 0.0945(16) Uani 0.706(5) 1 d D U P B 1
F52 F 1.0957(4) 0.28269(16) 0.6271(2) 0.0747(12) Uani 0.706(5) 1 d D U P B 1
F51A F 0.9457(7) 0.2146(3) 0.5858(7) 0.0565(15) Uani 0.294(5) 1 d D U P B 2
F52A F 0.9963(8) 0.2928(3) 0.5977(6) 0.059(2) Uani 0.294(5) 1 d D U P B 2
F53 F 1.0818(2) 0.20210(11) 0.63123(16) 0.0745(7) Uani 1 1 d D U . . .
F54 F 0.93979(15) 0.30218(10) 0.13058(15) 0.0576(6) Uani 1 1 d . . . . .
F55 F 0.87985(15) 0.34359(7) 0.24949(17) 0.0482(5) Uani 1 1 d . . . . .
F56 F 0.81587(13) 0.26645(8) 0.19398(14) 0.0368(4) Uani 1 1 d . . . . .
F61 F 1.3259(2) -0.16501(8) 0.35848(18) 0.0661(7) Uani 1 1 d . . . . .
F62 F 1.43694(17) -0.12069(10) 0.46407(16) 0.0574(6) Uani 1 1 d . . . . .
F63 F 1.27579(16) -0.10094(8) 0.44829(16) 0.0448(5) Uani 1 1 d . . . . .
F64 F 1.3867(2) -0.03740(8) -0.02303(13) 0.0559(6) Uani 1 1 d . . . . .
F65 F 1.38631(18) -0.12098(8) 0.02619(14) 0.0479(5) Uani 1 1 d . . . . .
F66 F 1.52667(16) -0.07458(10) 0.05375(16) 0.0536(5) Uani 1 1 d . . . . .

loop_
_atom_site_aniso_label
_atom_site_aniso_U_11
_atom_site_aniso_U_22
_atom_site_aniso_U_33
_atom_site_aniso_U_23
_atom_site_aniso_U_13
_atom_site_aniso_U_12
Ir1 0.01386(5) 0.01341(5) 0.01081(5) -0.00004(3) 0.00351(3) -0.00071(3)
S1 0.0293(3) 0.0263(3) 0.0126(3) -0.0034(2) 0.0039(2) -0.0009(2)
S2 0.0193(3) 0.0253(3) 0.0164(3) 0.0038(2) 0.0076(2) -0.0018(2)
N1 0.0165(9) 0.0176(9) 0.0123(9) 0.0001(7) 0.0035(7) 0.0000(7)
N2 0.0181(9) 0.0140(9) 0.0114(9) 0.0000(7) 0.0047(7) -0.0001(7)
N3 0.0170(9) 0.0141(9) 0.0141(9) -0.0001(7) 0.0027(7) -0.0010(7)
N4 0.0175(9) 0.0157(9) 0.0142(9) 0.0008(7) 0.0060(7) 0.0027(7)
C1 0.0266(14) 0.0202(13) 0.0430(17) -0.0021(12) -0.0030(12) -0.0066(10)
C2 0.0217(12) 0.0200(12) 0.0178(11) 0.0023(9) 0.0018(9) -0.0050(9)
C3 0.0168(11) 0.0244(12) 0.0250(13) 0.0026(10) 0.0043(10) -0.0058(9)
C4 0.0170(11) 0.0287(13) 0.0155(11) 0.0040(10) 0.0045(9) -0.0011(10)
C5 0.0188(13) 0.0380(16) 0.0408(17) 0.0005(13) 0.0099(12) -0.0010(11)
C11 0.0137(10) 0.0166(11) 0.0165(11) -0.0004(9) 0.0016(8) 0.0013(8)
C12 0.0161(11) 0.0179(11) 0.0185(11) -0.0014(9) 0.0018(9) -0.0001(9)
C13 0.0215(12) 0.0236(13) 0.0224(12) -0.0062(10) 0.0019(10) -0.0010(10)
C14 0.0253(13) 0.0159(11) 0.0319(14) -0.0046(10) 0.0010(11) -0.0016(9)
C15 0.0210(12) 0.0187(12) 0.0275(13) 0.0029(10) 0.0022(10) -0.0023(9)
C16 0.0210(12) 0.0185(11) 0.0189(12) 0.0002(9) 0.0033(9) -0.0024(9)
C20 0.0154(11) 0.0227(12) 0.0136(11) -0.0030(9) 0.0026(8) 0.0011(9)
C21 0.0207(12) 0.0268(13) 0.0153(11) 0.0001(10) 0.0048(9) 0.0020(10)
C22 0.0281(14) 0.0341(14) 0.0146(11) 0.0024(10) 0.0062(10) 0.0022(11)
C23 0.0290(14) 0.0318(14) 0.0230(13) 0.0091(11) 0.0087(11) 0.0031(11)
C24 0.0310(14) 0.0232(13) 0.0258(13) 0.0028(10) 0.0129(11) 0.0020(11)
C25 0.0231(12) 0.0238(12) 0.0160(11) 0.0005(9) 0.0082(9) 0.0003(10)
C26 0.0164(11) 0.0241(12) 0.0130(11) 0.0027(9) 0.0054(9) 0.0010(9)
C30 0.0193(11) 0.0150(10) 0.0166(11) 0.0000(9) 0.0073(9) -0.0026(8)
C31 0.0171(11) 0.0121(10) 0.0155(11) -0.0017(8) 0.0035(9) -0.0019(8)
C32 0.0206(12) 0.0172(11) 0.0167(11) -0.0004(9) 0.0030(9) -0.0016(9)
C33 0.0209(12) 0.0243(12) 0.0200(12) 0.0010(10) -0.0028(10) 0.0006(10)
C34 0.0156(12) 0.0300(14) 0.0316(14) 0.0011(11) 0.0030(10) -0.0005(10)
C35 0.0173(12) 0.0292(13) 0.0244(13) 0.0045(10) 0.0070(10) -0.0005(10)
C36 0.0175(11) 0.0180(11) 0.0176(11) 0.0011(9) 0.0048(9) -0.0020(9)
C41 0.0221(12) 0.0126(10) 0.0130(10) -0.0017(8) 0.0040(9) -0.0019(8)
C42 0.0205(12) 0.0173(11) 0.0160(11) 0.0002(9) 0.0058(9) -0.0013(9)
C43 0.0290(13) 0.0237(12) 0.0149(11) 0.0006(9) 0.0064(10) -0.0028(10)
C44 0.0311(14) 0.0254(13) 0.0137(11) 0.0006(10) -0.0007(10) 0.0016(10)
C45 0.0222(12) 0.0228(12) 0.0180(12) -0.0030(10) -0.0008(9) 0.0014(10)
C46 0.0208(12) 0.0183(11) 0.0157(11) -0.0020(9) 0.0039(9) -0.0005(9)
C51 0.0183(11) 0.0133(10) 0.0166(11) -0.0023(8) 0.0039(9) -0.0023(8)
C52 0.0201(12) 0.0204(11) 0.0158(11) -0.0014(9) 0.0017(9) -0.0011(9)
C53 0.0243(12) 0.0286(13) 0.0207(8) -0.0092(8) 0.0070(8) -0.0032(10)
C54 0.0201(12) 0.0251(13) 0.0280(14) -0.0035(10) 0.0085(10) 0.0011(10)
C55 0.0189(12) 0.0185(11) 0.0255(13) 0.0033(10) 0.0033(10) -0.0005(9)
C56 0.0205(12) 0.0165(11) 0.0169(11) 0.0017(9) 0.0044(9) -0.0025(9)
C57 0.0358(12) 0.0572(14) 0.0211(10) -0.0106(9) 0.0075(10) 0.0068(10)
C58 0.0234(13) 0.0317(14) 0.0358(15) 0.0130(12) 0.0084(11) 0.0071(11)
C61 0.0119(10) 0.0192(11) 0.0194(11) 0.0006(9) 0.0032(9) 0.0021(8)
C62 0.0192(12) 0.0235(12) 0.0193(12) 0.0008(10) 0.0064(9) 0.0034(9)
C63 0.0182(12) 0.0200(12) 0.0251(13) 0.0041(10) 0.0052(10) 0.0023(9)
C64 0.0182(12) 0.0179(11) 0.0262(13) -0.0024(10) 0.0016(10) 0.0017(9)
C65 0.0193(12) 0.0234(12) 0.0188(12) -0.0035(10) 0.0027(9) 0.0015(9)
C66 0.0176(11) 0.0219(12) 0.0173(11) 0.0014(9) 0.0048(9) 0.0014(9)
C67 0.0427(17) 0.0247(14) 0.0347(16) 0.0085(12) 0.0157(13) 0.0067(12)
C68 0.0385(16) 0.0274(14) 0.0229(13) -0.0052(11) 0.0067(12) 0.0034(12)
F1 0.060(2) 0.0385(19) 0.038(2) -0.0249(16) 0.0160(17) -0.0164(17)
F2 0.0228(16) 0.0192(15) 0.069(2) -0.0104(15) 0.0117(15) -0.0065(12)
F3 0.0272(17) 0.0147(14) 0.084(3) 0.0059(16) -0.0078(17) -0.0014(12)
F4 0.0157(15) 0.0269(17) 0.0362(19) -0.0054(14) 0.0065(13) -0.0028(12)
F5 0.0240(19) 0.062(3) 0.051(3) -0.038(2) 0.0224(17) -0.0152(17)
F6 0.0197(18) 0.0209(18) 0.082(3) 0.0061(18) -0.0013(18) 0.0040(13)
F51 0.0428(13) 0.214(5) 0.0306(16) -0.009(3) 0.0180(12) 0.0180(17)
F52 0.121(3) 0.0869(16) 0.0143(12) -0.0140(13) 0.0047(16) -0.040(2)
F51A 0.0883(18) 0.056(4) 0.034(4) -0.002(3) 0.035(2) -0.022(2)
F52A 0.115(6) 0.040(2) 0.035(3) -0.012(2) 0.049(3) -0.004(2)
F53 0.1129(19) 0.0806(13) 0.0330(10) 0.0142(10) 0.0213(12) 0.0293(14)
F54 0.0397(11) 0.0937(17) 0.0436(11) 0.0439(12) 0.0188(9) 0.0283(11)
F55 0.0425(11) 0.0272(9) 0.0729(14) 0.0110(9) 0.0035(10) 0.0135(8)
F56 0.0241(8) 0.0454(10) 0.0376(10) 0.0057(8) -0.0043(7) 0.0016(7)
F61 0.121(2) 0.0233(10) 0.0643(15) 0.0076(9) 0.0455(14) -0.0095(11)
F62 0.0548(13) 0.0741(15) 0.0441(12) 0.0353(11) 0.0105(10) 0.0240(11)
F63 0.0502(12) 0.0417(11) 0.0505(12) 0.0203(9) 0.0314(10) 0.0097(9)
F64 0.1055(18) 0.0440(11) 0.0183(9) -0.0002(8) 0.0112(10) 0.0278(12)
F65 0.0743(15) 0.0334(10) 0.0367(10) -0.0171(8) 0.0120(10) -0.0053(10)
F66 0.0424(11) 0.0806(16) 0.0439(12) -0.0191(11) 0.0250(9) 0.0006(11)

loop_
_atom_type_symbol
_atom_type_description
_atom_type_scat_dispersion_real
_atom_type_scat_dispersion_imag
_atom_type_scat_source
C C 0.0033 0.0016 'International Tables Vol C Tables 4.2.6.8 and 6.1.1.4'
H H 0.0000 0.0000 'International Tables Vol C Tables 4.2.6.8 and 6.1.1.4'
N N 0.0061 0.0033 'International Tables Vol C Tables 4.2.6.8 and 6.1.1.4'
F F 0.0171 0.0103 'International Tables Vol C Tables 4.2.6.8 and 6.1.1.4'
S S 0.1246 0.1234 'International Tables Vol C Tables 4.2.6.8 and 6.1.1.4'
Ir Ir -1.4442 7.9887 'International Tables Vol C Tables 4.2.6.8 and 6.1.1.4'

loop_
_geom_angle_atom_site_label_1
_geom_angle_atom_site_label_2
_geom_angle_atom_site_label_3
_geom_angle
C31 Ir1 C11 85.45(9)
C31 Ir1 N2 79.82(9)
C11 Ir1 N2 92.33(8)
C31 Ir1 N1 91.65(8)
C11 Ir1 N1 79.94(8)
N2 Ir1 N1 168.97(8)
C31 Ir1 N3 94.79(8)
C11 Ir1 N3 178.42(8)
N2 Ir1 N3 86.19(7)
N1 Ir1 N3 101.61(7)
C31 Ir1 N4 176.76(8)
C11 Ir1 N4 92.09(8)
N2 Ir1 N4 102.41(7)
N1 Ir1 N4 85.84(7)
N3 Ir1 N4 87.73(7)
C20 S1 C21 89.49(12)
C30 S2 C42 89.80(12)
C20 N1 C26 111.5(2)
C20 N1 Ir1 113.44(16)
C26 N1 Ir1 134.50(16)
C30 N2 C41 111.58(19)
C30 N2 Ir1 113.32(15)
C41 N2 Ir1 134.89(16)
C2 N3 C51 119.9(2)
C2 N3 Ir1 125.04(16)
C51 N3 Ir1 113.96(14)
C4 N4 C61 119.7(2)
C4 N4 Ir1 124.02(16)
C61 N4 Ir1 115.30(15)
F1 C1 F3 114.4(4)
F1 C1 F2 107.4(3)
F3 C1 F2 103.7(3)
F1 C1 C2 112.3(3)
F3 C1 C2 109.7(3)
F2 C1 C2 108.6(3)
N3 C2 C3 126.0(2)
N3 C2 C1 119.6(2)
C3 C2 C1 114.4(2)
C4 C3 C2 129.7(2)
N4 C4 C3 125.6(2)
N4 C4 C5 119.6(2)
C3 C4 C5 114.7(2)
F6 C5 F5 116.2(4)
F6 C5 F4 104.5(3)
F5 C5 F4 104.2(3)
F6 C5 C4 111.4(3)
F5 C5 C4 111.2(3)
F4 C5 C4 108.7(2)
C16 C11 C12 116.0(2)
C16 C11 Ir1 128.98(18)
C12 C11 Ir1 114.99(17)
C13 C12 C11 123.1(2)
C13 C12 C20 124.3(2)
C11 C12 C20 112.6(2)
C14 C13 C12 119.0(2)
C13 C14 C15 119.7(2)
C14 C15 C16 120.9(2)
C15 C16 C11 121.4(2)
N1 C20 C12 118.9(2)
N1 C20 S1 115.37(18)
C12 C20 S1 125.57(18)
C22 C21 C26 121.5(2)
C22 C21 S1 127.9(2)
C26 C21 S1 110.50(18)
C23 C22 C21 117.7(2)
C22 C23 C24 121.3(2)
C25 C24 C23 120.9(3)
C24 C25 C26 118.7(2)
C25 C26 N1 127.2(2)
C25 C26 C21 119.7(2)
N1 C26 C21 112.9(2)
N2 C30 C36 118.8(2)
N2 C30 S2 115.22(18)
C36 C30 S2 125.94(18)
C32 C31 C36 116.0(2)
C32 C31 Ir1 128.96(18)
C36 C31 Ir1 114.97(17)
C33 C32 C31 121.4(2)
C32 C33 C34 121.1(2)
C35 C34 C33 119.5(2)
C34 C35 C36 119.1(2)
C35 C36 C31 122.8(2)
C35 C36 C30 124.7(2)
C31 C36 C30 112.4(2)
C46 C41 N2 127.1(2)
C46 C41 C42 119.7(2)
N2 C41 C42 113.2(2)
C43 C42 C41 121.5(2)
C43 C42 S2 128.52(19)
C41 C42 S2 110.00(17)
C44 C43 C42 118.2(2)
C43 C44 C45 120.9(2)
C46 C45 C44 121.3(2)
C45 C46 C41 118.3(2)
C52 C51 C56 119.6(2)
C52 C51 N3 120.5(2)
C56 C51 N3 119.8(2)
C51 C52 C53 119.9(2)
C54 C53 C52 121.0(2)
C54 C53 C57 120.0(2)
C52 C53 C57 119.0(2)
C53 C54 C55 118.5(2)
C56 C55 C54 121.2(2)
C56 C55 C58 119.7(2)
C54 C55 C58 119.1(2)
C55 C56 C51 119.9(2)
F51 C57 F52 111.9(4)
F51 C57 F53 107.3(4)
F52A C57 F53 136.1(4)
F52 C57 F53 94.9(3)
F52A C57 F51A 95.2(5)
F53 C57 F51A 82.8(5)
F51 C57 C53 115.5(3)
F52A C57 C53 109.4(4)
F52 C57 C53 111.9(3)
F53 C57 C53 113.3(3)
F51A C57 C53 106.0(4)
F54 C58 F56 107.0(3)
F54 C58 F55 106.9(2)
F56 C58 F55 105.8(2)
F54 C58 C55 112.6(2)
F56 C58 C55 113.2(2)
F55 C58 C55 110.9(2)
C62 C61 C66 118.7(2)
C62 C61 N4 119.1(2)
C66 C61 N4 121.9(2)
C63 C62 C61 120.5(2)
C62 C63 C64 121.1(2)
C62 C63 C67 118.4(2)
C64 C63 C67 120.5(2)
C63 C64 C65 118.5(2)
C64 C65 C66 121.0(2)
C64 C65 C68 118.9(2)
C66 C65 C68 120.0(2)
C65 C66 C61 120.2(2)
F61 C67 F63 107.1(3)
F61 C67 F62 106.6(3)
F63 C67 F62 105.9(3)
F61 C67 C63 112.2(3)
F63 C67 C63 112.9(2)
F62 C67 C63 111.7(3)
F64 C68 F65 106.4(2)
F64 C68 F66 106.7(3)
F65 C68 F66 105.7(2)
F64 C68 C65 112.8(2)
F65 C68 C65 112.4(2)
F66 C68 C65 112.3(2)

loop_
_geom_bond_atom_site_label_1
_geom_bond_atom_site_label_2
_geom_bond_distance
Ir1 C31 2.021(2)
Ir1 C11 2.024(2)
Ir1 N2 2.0678(19)
Ir1 N1 2.069(2)
Ir1 N3 2.1697(19)
Ir1 N4 2.193(2)
S1 C20 1.723(2)
S1 C21 1.735(3)
S2 C30 1.724(2)
S2 C42 1.739(2)
N1 C20 1.325(3)
N1 C26 1.399(3)
N2 C30 1.325(3)
N2 C41 1.398(3)
N3 C2 1.320(3)
N3 C51 1.430(3)
N4 C4 1.328(3)
N4 C61 1.427(3)
C1 F1 1.237(5)
C1 F3 1.300(4)
C1 F2 1.405(4)
C1 C2 1.527(4)
C2 C3 1.395(4)
C3 C4 1.392(4)
C4 C5 1.529(4)
C5 F6 1.256(5)
C5 F5 1.267(5)
C5 F4 1.437(4)
C11 C16 1.400(3)
C11 C12 1.411(3)
C12 C13 1.400(3)
C12 C20 1.443(3)
C13 C14 1.381(4)
C14 C15 1.389(4)
C15 C16 1.397(3)
C21 C22 1.393(4)
C21 C26 1.409(3)
C22 C23 1.376(4)
C23 C24 1.399(4)
C24 C25 1.386(3)
C25 C26 1.388(3)
C30 C36 1.441(3)
C31 C32 1.402(3)
C31 C36 1.413(3)
C32 C33 1.387(3)
C33 C34 1.395(4)
C34 C35 1.376(4)
C35 C36 1.401(3)
C41 C46 1.394(3)
C41 C42 1.410(3)
C42 C43 1.392(3)
C43 C44 1.378(4)
C44 C45 1.399(4)
C45 C46 1.393(3)
C51 C52 1.391(3)
C51 C56 1.394(3)
C52 C53 1.394(4)
C53 C54 1.388(4)
C53 C57 1.505(4)
C54 C55 1.393(4)
C55 C56 1.385(3)
C55 C58 1.503(4)
C57 F51 1.272(5)
C57 F52A 1.330(7)
C57 F52 1.332(4)
C57 F53 1.340(4)
C57 F51A 1.389(8)
C58 F54 1.326(3)
C58 F56 1.332(3)
C58 F55 1.344(3)
C61 C62 1.396(3)
C61 C66 1.396(3)
C62 C63 1.386(4)
C63 C64 1.386(4)
C63 C67 1.499(4)
C64 C65 1.389(4)
C65 C66 1.393(3)
C65 C68 1.495(4)
C67 F61 1.327(4)
C67 F63 1.332(3)
C67 F62 1.342(4)
C68 F64 1.332(3)
C68 F65 1.336(3)
C68 F66 1.336(4)
